data_7709125
loop_
_publ_author_name
'Uemura, Kazuhiro'
'Aoki, Yusuke'
'Takamori, Atsushi'

_publ_section_title
;
 Paramagnetic one-dimensional chains containing high-spin manganese atoms
 showing antiferromagnetic interaction through --Pt--Rh--Rh--Pt-- bonds
;
_journal_name_full 'Dalton Transactions'
_journal_paper_doi 10.1039/D1DT03537A
_journal_year 2022
_chemical_formula_sum 'C76 H172 F36 Mn3 N24 O16 P6 Pt6'
_chemical_formula_weight 3883.55
_space_group_crystal_system triclinic
_space_group_IT_number 2
_space_group_name_Hall '-P 1'
_space_group_name_H-M_alt 'P -1'
_atom_sites_solution_hydrogens mixed
_atom_sites_solution_primary direct
_atom_sites_solution_secondary difmap
_audit_creation_method SHELXL-2018/3
_audit_update_record
;
2021-11-29 deposited with the CCDC.	2021-12-06 downloaded from the CCDC.
;
_cell_angle_alpha 63.799(2)
_cell_angle_beta 81.414(2)
_cell_angle_gamma 83.195(2)
_cell_formula_units_Z 1
_cell_length_a 11.7933(3)
_cell_length_b 17.2288(4)
_cell_length_c 18.8687(5)
_cell_measurement_reflns_used 15825
_cell_measurement_temperature 123(2)
_cell_measurement_theta_max 30.8250
_cell_measurement_theta_min 2.0410
_cell_volume 3395.37(16)
_computing_cell_refinement 'CrysAlisPro 1.171.40.53 (Rigaku OD, 2019)'
_computing_data_collection 'CrysAlisPro 1.171.40.53 (Rigaku OD, 2019)'
_computing_data_reduction 'CrysAlisPro 1.171.40.53 (Rigaku OD, 2019)'
_computing_molecular_graphics 'Yadokari-XG 2009 (Wakita, Nemoto et al., 2009)'
_computing_publication_material 'Yadokari-XG 2009 (Wakita, Nemoto et al., 2009)'
_computing_structure_refinement 'SHELXL-2018/3 (Sheldrick, 2018)'
_computing_structure_solution 'SHELXS-97 (Sheldrick, 1990)'
_diffrn_ambient_temperature 123(2)
_diffrn_detector_area_resol_mean 14.7059
_diffrn_measured_fraction_theta_full 0.986
_diffrn_measured_fraction_theta_max 0.981
_diffrn_measurement_device_type 'dtrek-CrysAlisPro-abstract goniometer imported rigaku-d*trek images'
_diffrn_measurement_method 'profile data from \f-scans'
_diffrn_radiation_type MoK\a
_diffrn_radiation_wavelength 0.71073
_diffrn_reflns_av_R_equivalents 0.0248
_diffrn_reflns_av_unetI/netI 0.0385
_diffrn_reflns_Laue_measured_fraction_full 0.986
_diffrn_reflns_Laue_measured_fraction_max 0.981
_diffrn_reflns_limit_h_max 15
_diffrn_reflns_limit_h_min -15
_diffrn_reflns_limit_k_max 14
_diffrn_reflns_limit_k_min -22
_diffrn_reflns_limit_l_max 24
_diffrn_reflns_limit_l_min -24
_diffrn_reflns_number 26671
_diffrn_reflns_point_group_measured_fraction_full 0.986
_diffrn_reflns_point_group_measured_fraction_max 0.981
_diffrn_reflns_theta_full 25.242
_diffrn_reflns_theta_max 27.499
_diffrn_reflns_theta_min 2.016
_diffrn_source 'fine-focus sealed X-ray tube'
_exptl_absorpt_coefficient_mu 6.602
_exptl_absorpt_correction_T_max 1.00000
_exptl_absorpt_correction_T_min 0.51897
_exptl_absorpt_correction_type multi-scan
_exptl_absorpt_process_details
;
CrysAlisPro 1.171.40.53 (Rigaku Oxford Diffraction, 2019)
Empirical absorption correction using spherical harmonics,
 implemented in SCALE3 ABSPACK scaling algorithm.
;
_exptl_crystal_colour colourless
_exptl_crystal_density_diffrn 1.899
_exptl_crystal_description block
_exptl_crystal_F_000 1881
_exptl_crystal_size_max 0.500
_exptl_crystal_size_mid 0.350
_exptl_crystal_size_min 0.300
_refine_diff_density_max 2.501
_refine_diff_density_min -1.748
_refine_diff_density_rms 0.165
_refine_ls_extinction_method none
_refine_ls_goodness_of_fit_ref 0.835
_refine_ls_hydrogen_treatment mixed
_refine_ls_matrix_type full
_refine_ls_number_parameters 806
_refine_ls_number_reflns 15327
_refine_ls_number_restraints 102
_refine_ls_restrained_S_all 0.837
_refine_ls_R_factor_all 0.0452
_refine_ls_R_factor_gt 0.0348
_refine_ls_shift/su_max 0.001
_refine_ls_shift/su_mean 0.000
_refine_ls_structure_factor_coef Fsqd
_refine_ls_weighting_details 'w=1/[\s^2^(Fo^2^)+(0.1000P)^2^] where P=(Fo^2^+2Fc^2^)/3'
_refine_ls_weighting_scheme calc
_refine_ls_wR_factor_gt 0.0996
_refine_ls_wR_factor_ref 0.1116
_reflns_Friedel_coverage 0.000
_reflns_number_gt 13083
_reflns_number_total 15327
_reflns_threshold_expression 'I > 2\s(I)'
_cod_data_source_file d1dt03537a2.cif
_cod_data_source_block 1
_cod_database_code 7709125
_shelx_shelxl_version_number 2018/3
_shelx_space_group_comment
;
The symmetry employed for this shelxl refinement is uniquely defined
by the following loop, which should always be used as a source of
symmetry information in preference to the above space-group names.
They are only intended as comments.
;
_shelx_estimated_absorpt_t_min 0.137
_shelx_estimated_absorpt_t_max 0.242
_oxdiff_exptl_absorpt_empirical_full_min 0.744
_oxdiff_exptl_absorpt_empirical_full_max 1.802
_oxdiff_exptl_absorpt_empirical_details
;
Empirical correction (ABSPACK) includes:
- Absorption correction using spherical harmonics
- Frame scaling
- Detector area scaling
;

loop_
_space_group_symop_operation_xyz
'x, y, z'
'-x, -y, -z'

loop_
_atom_site_label
_atom_site_type_symbol
_atom_site_fract_x
_atom_site_fract_y
_atom_site_fract_z
_atom_site_U_iso_or_equiv
_atom_site_adp_type
_atom_site_occupancy
_atom_site_site_symmetry_order
_atom_site_calc_flag
_atom_site_refinement_flags_posn
_atom_site_refinement_flags_adp
_atom_site_refinement_flags_occupancy
_atom_site_disorder_assembly
_atom_site_disorder_group
Pt2 Pt 0.36377(2) 0.10065(2) 0.28717(2) 0.01879(6) Uani 1 1 d . . . . .
Pt3 Pt -0.01572(2) 0.38101(2) 0.45111(2) 0.01780(6) Uani 1 1 d . . . . .
Pt1 Pt 0.77314(2) 0.18309(2) 0.21334(2) 0.01893(6) Uani 1 1 d . . . . .
Mn1 Mn 0.55199(7) 0.19693(5) 0.16197(5) 0.02029(16) Uani 1 1 d . . . . .
Mn2 Mn 0.000000 0.500000 0.500000 0.0183(2) Uani 1 2 d S . P . .
P1 P 0.02226(12) 0.34228(9) 0.23593(9) 0.0233(3) Uani 1 1 d . . . . .
P2 P 0.35147(12) 0.18452(9) 0.52629(9) 0.0255(3) Uani 1 1 d . . . . .
P3 P 1.07670(14) -0.06141(10) 0.29719(11) 0.0331(3) Uani 1 1 d . . . . .
F1 F 0.1457(3) 0.3296(2) 0.1929(2) 0.0374(8) Uani 1 1 d . . . . .
F2 F 0.0717(3) 0.2942(2) 0.3209(2) 0.0335(8) Uani 1 1 d . . . . .
F4 F -0.0278(3) 0.3903(3) 0.1531(2) 0.0420(9) Uani 1 1 d . . . . .
F6 F 0.0583(3) 0.4331(2) 0.2287(2) 0.0330(8) Uani 1 1 d . . . . .
F10 F 0.4331(3) 0.1947(3) 0.4466(2) 0.0430(9) Uani 1 1 d . . . . .
F18 F 1.1051(4) -0.1599(2) 0.3132(3) 0.0541(12) Uani 1 1 d . . . . .
O7 O 0.2822(4) -0.0649(3) 0.5210(2) 0.0318(9) Uani 1 1 d . . . . .
O6 O -0.1525(3) 0.4479(2) 0.5751(2) 0.0251(8) Uani 1 1 d . . . . .
O5 O -0.1003(3) 0.5780(2) 0.4063(2) 0.0267(8) Uani 1 1 d . . . . .
F7 F 0.4607(3) 0.1732(3) 0.5700(3) 0.0570(12) Uani 1 1 d . . . . .
F9 F 0.2418(3) 0.1969(3) 0.4799(2) 0.0457(10) Uani 1 1 d . . . . .
F3 F -0.1002(3) 0.3567(2) 0.2802(2) 0.0360(8) Uani 1 1 d . . . . .
N4 N 0.7971(4) 0.2893(3) 0.1109(3) 0.0252(9) Uani 1 1 d . . . . .
H4 H 0.853768 0.321445 0.104894 0.030 Uiso 1 1 calc R U . . .
N2 N 0.7562(4) 0.0704(3) 0.3171(3) 0.0285(10) Uani 1 1 d . . . . .
H2 H 0.734377 0.083834 0.358920 0.043 Uiso 1 1 calc R U . . .
H2A H 0.824645 0.038953 0.324078 0.043 Uiso 1 1 calc R U . . .
H2B H 0.702055 0.038805 0.314095 0.043 Uiso 1 1 calc R U . . .
O2 O 0.6501(4) 0.2717(3) 0.0576(2) 0.0348(10) Uani 1 1 d . . . . .
O3 O 0.5945(3) 0.0648(2) 0.1913(3) 0.0291(9) Uani 1 1 d . . . . .
N6 N 0.4482(4) 0.0470(3) 0.3889(3) 0.0296(10) Uani 1 1 d . . . . .
H6 H 0.480172 0.089556 0.393953 0.044 Uiso 1 1 calc R U . . .
H6A H 0.504347 0.007473 0.385089 0.044 Uiso 1 1 calc R U . . .
H6B H 0.397143 0.020315 0.432164 0.044 Uiso 1 1 calc R U . . .
F13 F 1.1828(4) -0.0617(3) 0.3382(3) 0.0614(12) Uani 1 1 d . . . . .
N7 N 0.4285(4) 0.0044(3) 0.2584(3) 0.0239(9) Uani 1 1 d . . . . .
H7 H 0.389197 -0.042238 0.277466 0.029 Uiso 1 1 calc R U . . .
F8 F 0.2688(4) 0.1746(4) 0.6021(2) 0.0692(16) Uani 1 1 d . . . . .
F14 F 0.9971(4) -0.0910(3) 0.3808(3) 0.0617(13) Uani 1 1 d . . . . .
N5 N 0.3008(4) 0.2036(3) 0.3112(3) 0.0252(10) Uani 1 1 d . . . . .
H5 H 0.347875 0.248227 0.284369 0.038 Uiso 1 1 calc R U . . .
H5A H 0.297556 0.187498 0.364308 0.038 Uiso 1 1 calc R U . . .
H5B H 0.229111 0.220889 0.295573 0.038 Uiso 1 1 calc R U . . .
F5 F -0.0125(4) 0.2522(2) 0.2457(3) 0.0458(10) Uani 1 1 d . . . . .
O1 O 0.5256(3) 0.2735(2) 0.2243(3) 0.0277(8) Uani 1 1 d . . . . .
N12 N -0.1723(4) 0.3675(3) 0.5114(3) 0.0233(9) Uani 1 1 d . . . . .
H12 H -0.218225 0.335348 0.504375 0.028 Uiso 1 1 calc R U . . .
N8 N 0.2741(4) 0.1491(3) 0.1932(3) 0.0213(9) Uani 1 1 d . . . . .
H8 H 0.201700 0.136364 0.202337 0.026 Uiso 1 1 calc R U . . .
N10 N 0.1460(3) 0.4008(3) 0.3889(3) 0.0217(9) Uani 1 1 d . . . . .
H10 H 0.195791 0.356448 0.415954 0.033 Uiso 1 1 calc R U . . .
H10A H 0.170114 0.451681 0.383133 0.033 Uiso 1 1 calc R U . . .
H10B H 0.143308 0.402901 0.340088 0.033 Uiso 1 1 calc R U . . .
F12 F 0.3559(4) 0.0840(3) 0.5505(3) 0.0621(13) Uani 1 1 d . . . . .
O4 O 0.4147(4) 0.2207(3) 0.1003(2) 0.0395(11) Uani 1 1 d . . . . .
N1 N 0.8407(4) 0.1077(3) 0.1565(3) 0.0270(10) Uani 1 1 d . . . . .
H1 H 0.785553 0.074361 0.157473 0.040 Uiso 1 1 calc R U . . .
H1A H 0.900366 0.072859 0.181666 0.040 Uiso 1 1 calc R U . . .
H1B H 0.866144 0.142244 0.105250 0.040 Uiso 1 1 calc R U . . .
F11 F 0.3461(5) 0.2856(3) 0.4968(3) 0.0700(15) Uani 1 1 d . . . . .
N3 N 0.7008(4) 0.2608(3) 0.2646(3) 0.0224(9) Uani 1 1 d . . . . .
H3 H 0.739912 0.269475 0.296478 0.027 Uiso 1 1 calc R U . . .
N9 N 0.0471(4) 0.2841(3) 0.5501(3) 0.0237(9) Uani 1 1 d . . . . .
H9 H 0.094997 0.246658 0.535880 0.036 Uiso 1 1 calc R U . . .
H9A H -0.012199 0.255250 0.585072 0.036 Uiso 1 1 calc R U . . .
H9B H 0.086583 0.307433 0.573213 0.036 Uiso 1 1 calc R U . . .
N11 N -0.0768(4) 0.4795(3) 0.3567(3) 0.0241(9) Uani 1 1 d . . . . .
H11 H -0.081653 0.470275 0.314911 0.029 Uiso 1 1 calc R U . . .
F16 F 1.1551(5) -0.0311(3) 0.2153(3) 0.0660(13) Uani 1 1 d . . . . .
F15 F 0.9678(4) -0.0598(3) 0.2569(4) 0.0809(17) Uani 1 1 d . . . . .
C11 C 0.5234(4) 0.0055(3) 0.2141(3) 0.0210(10) Uani 1 1 d . . . . .
C6 C 0.7341(5) 0.3141(4) 0.0525(3) 0.0278(12) Uani 1 1 d . . . . .
F17 F 1.0444(4) 0.0376(3) 0.2804(4) 0.0767(17) Uani 1 1 d . . . . .
C26 C -0.2137(4) 0.4021(3) 0.5609(3) 0.0223(11) Uani 1 1 d . . . . .
C16 C 0.3115(4) 0.1970(3) 0.1210(3) 0.0218(10) Uani 1 1 d . . . . .
C31 C 0.2884(5) -0.1459(4) 0.5145(4) 0.0367(14) Uani 1 1 d . . . . .
H31 H 0.341550 -0.188729 0.550933 0.044 Uiso 1 1 calc R U . . .
H31A H 0.317132 -0.136925 0.459543 0.044 Uiso 1 1 calc R U . . .
C17 C 0.2356(5) 0.2285(4) 0.0526(3) 0.0281(12) Uani 1 1 d . . . . .
C1 C 0.5984(5) 0.2986(3) 0.2523(3) 0.0225(11) Uani 1 1 d . . . . .
C18 C 0.2369(6) 0.3284(4) 0.0099(4) 0.0410(16) Uani 1 1 d . . . . .
H18 H 0.199640 0.352944 0.046110 0.062 Uiso 1 1 calc R U . . .
H18A H 0.195422 0.350196 -0.037129 0.062 Uiso 1 1 calc R U . . .
H18B H 0.316529 0.345300 -0.006318 0.062 Uiso 1 1 calc R U . . .
C5 C 0.4346(5) 0.3955(4) 0.2747(4) 0.0305(13) Uani 1 1 d . . . . .
H5C H 0.402657 0.397771 0.228745 0.046 Uiso 1 1 calc R U . . .
H5D H 0.414515 0.450351 0.278875 0.046 Uiso 1 1 calc R U . . .
H5E H 0.402744 0.347758 0.323162 0.046 Uiso 1 1 calc R U . . .
C7 C 0.7599(6) 0.3952(4) -0.0235(4) 0.0387(14) Uani 1 1 d . . . . .
C34 C 0.1668(5) -0.0284(4) 0.5049(4) 0.0399(16) Uani 1 1 d . . . . .
H34 H 0.160380 -0.000804 0.447082 0.048 Uiso 1 1 calc R U . . .
H34A H 0.144549 0.015306 0.525926 0.048 Uiso 1 1 calc R U . . .
C27 C -0.3355(5) 0.3892(4) 0.6011(4) 0.0278(12) Uani 1 1 d . . . . .
C2 C 0.5666(5) 0.3810(3) 0.2643(4) 0.0270(12) Uani 1 1 d . . . . .
C32 C 0.1702(6) -0.1781(4) 0.5361(5) 0.0444(16) Uani 1 1 d . . . . .
H32 H 0.166386 -0.232321 0.585894 0.053 Uiso 1 1 calc R U . . .
H32A H 0.146886 -0.189135 0.493253 0.053 Uiso 1 1 calc R U . . .
C12 C 0.5537(5) -0.0642(3) 0.1833(3) 0.0271(12) Uani 1 1 d . . . . .
C4 C 0.6150(5) 0.3776(4) 0.3372(4) 0.0302(12) Uani 1 1 d . . . . .
H4A H 0.583302 0.329396 0.385282 0.045 Uiso 1 1 calc R U . . .
H4B H 0.593483 0.432167 0.341543 0.045 Uiso 1 1 calc R U . . .
H4C H 0.698870 0.369139 0.330972 0.045 Uiso 1 1 calc R U . . .
C3 C 0.6162(6) 0.4546(4) 0.1888(4) 0.0400(15) Uani 1 1 d . . . . .
H3A H 0.699972 0.445508 0.182559 0.060 Uiso 1 1 calc R U . . .
H3B H 0.595603 0.509743 0.192204 0.060 Uiso 1 1 calc R U . . .
H3C H 0.584819 0.455974 0.142958 0.060 Uiso 1 1 calc R U . . .
C19 C 0.1129(5) 0.2009(4) 0.0810(4) 0.0348(14) Uani 1 1 d . . . . .
H19 H 0.112918 0.137546 0.105006 0.052 Uiso 1 1 calc R U . . .
H19A H 0.067310 0.225533 0.035797 0.052 Uiso 1 1 calc R U . . .
H19B H 0.079299 0.221877 0.120605 0.052 Uiso 1 1 calc R U . . .
C14 C 0.4874(7) -0.1451(4) 0.2324(5) 0.0470(18) Uani 1 1 d . . . . .
H14 H 0.405321 -0.130778 0.226769 0.071 Uiso 1 1 calc R U . . .
H14A H 0.499602 -0.166995 0.288456 0.071 Uiso 1 1 calc R U . . .
H14B H 0.514598 -0.189509 0.213746 0.071 Uiso 1 1 calc R U . . .
C21 C -0.1101(4) 0.5566(3) 0.3522(3) 0.0210(10) Uani 1 1 d . . . . .
C22 C -0.1622(5) 0.6260(4) 0.2780(4) 0.0335(14) Uani 1 1 d . . . . .
C29 C -0.4013(5) 0.3346(4) 0.5773(5) 0.0394(16) Uani 1 1 d . . . . .
H29 H -0.387370 0.353917 0.519713 0.059 Uiso 1 1 calc R U . . .
H29A H -0.483676 0.341466 0.592668 0.059 Uiso 1 1 calc R U . . .
H29B H -0.375046 0.273517 0.604419 0.059 Uiso 1 1 calc R U . . .
C20 C 0.2916(6) 0.1908(4) -0.0045(4) 0.0380(15) Uani 1 1 d . . . . .
H20 H 0.367322 0.214057 -0.027192 0.057 Uiso 1 1 calc R U . . .
H20A H 0.243139 0.206559 -0.047363 0.057 Uiso 1 1 calc R U . . .
H20B H 0.300266 0.127551 0.024191 0.057 Uiso 1 1 calc R U . . .
C15 C 0.6813(6) -0.0893(5) 0.1836(5) 0.0464(18) Uani 1 1 d . . . . .
H15 H 0.698564 -0.137445 0.168553 0.070 Uiso 1 1 calc R U . . .
H15A H 0.703360 -0.107155 0.236889 0.070 Uiso 1 1 calc R U . . .
H15B H 0.724377 -0.039534 0.145454 0.070 Uiso 1 1 calc R U . . .
C33 C 0.0922(6) -0.1047(6) 0.5471(6) 0.056(2) Uani 1 1 d . . . . .
H33 H 0.020336 -0.094195 0.522114 0.068 Uiso 1 1 calc R U . . .
H33A H 0.072899 -0.118027 0.604001 0.068 Uiso 1 1 calc R U . . .
C28 C -0.3301(6) 0.3477(5) 0.6894(4) 0.0469(18) Uani 1 1 d . . . . .
H28 H -0.298615 0.287693 0.706386 0.070 Uiso 1 1 calc R U . . .
H28A H -0.407547 0.348199 0.716644 0.070 Uiso 1 1 calc R U . . .
H28B H -0.280619 0.380055 0.702743 0.070 Uiso 1 1 calc R U . . .
C30 C -0.3965(5) 0.4806(4) 0.5742(5) 0.0443(18) Uani 1 1 d . . . . .
H30 H -0.355204 0.516309 0.589162 0.066 Uiso 1 1 calc R U . . .
H30A H -0.475566 0.475975 0.600011 0.066 Uiso 1 1 calc R U . . .
H30B H -0.397421 0.507528 0.516400 0.066 Uiso 1 1 calc R U . . .
O8 O 0.8902(8) 0.1496(5) -0.0127(4) 0.098(2) Uani 1 1 d D U . . .
C23 C -0.0974(9) 0.7077(5) 0.2502(5) 0.069(3) Uani 1 1 d . . . . .
H23 H -0.014959 0.694105 0.241489 0.103 Uiso 1 1 calc R U . . .
H23A H -0.111565 0.729539 0.290914 0.103 Uiso 1 1 calc R U . . .
H23B H -0.124138 0.751925 0.200518 0.103 Uiso 1 1 calc R U . . .
C24 C -0.2878(6) 0.6420(5) 0.3059(5) 0.061(2) Uani 1 1 d . . . . .
H24 H -0.327494 0.682004 0.260040 0.091 Uiso 1 1 calc R U . . .
H24A H -0.291031 0.667197 0.343668 0.091 Uiso 1 1 calc R U . . .
H24B H -0.325383 0.586891 0.331829 0.091 Uiso 1 1 calc R U . . .
C13 C 0.5195(7) -0.0236(5) 0.0991(4) 0.0469(18) Uani 1 1 d . . . . .
H13 H 0.560452 0.029348 0.066968 0.070 Uiso 1 1 calc R U . . .
H13A H 0.436510 -0.009216 0.100495 0.070 Uiso 1 1 calc R U . . .
H13B H 0.539548 -0.064673 0.075592 0.070 Uiso 1 1 calc R U . . .
C9 C 0.8609(8) 0.4425(5) -0.0211(5) 0.067(3) Uani 1 1 d . . . . .
H9C H 0.930662 0.403986 -0.013401 0.101 Uiso 1 1 calc R U . . .
H9D H 0.843689 0.459187 0.022930 0.101 Uiso 1 1 calc R U . . .
H9E H 0.872594 0.494518 -0.071310 0.101 Uiso 1 1 calc R U . . .
C10 C 0.6506(8) 0.4579(6) -0.0341(5) 0.071(3) Uani 1 1 d . . . . .
H10C H 0.663688 0.511163 -0.083030 0.107 Uiso 1 1 calc R U . . .
H10D H 0.633979 0.472071 0.011403 0.107 Uiso 1 1 calc R U . . .
H10E H 0.585206 0.429930 -0.037552 0.107 Uiso 1 1 calc R U . . .
C25 C -0.1551(9) 0.5988(5) 0.2113(5) 0.069(3) Uani 1 1 d . . . . .
H25 H -0.187964 0.645893 0.165491 0.103 Uiso 1 1 calc R U . . .
H25A H -0.198221 0.546968 0.229218 0.103 Uiso 1 1 calc R U . . .
H25B H -0.074544 0.586034 0.195848 0.103 Uiso 1 1 calc R U . . .
C8 C 0.7843(10) 0.3713(6) -0.0916(4) 0.072(3) Uani 1 1 d . . . . .
H8A H 0.718847 0.342456 -0.093690 0.108 Uiso 1 1 calc R U . . .
H8B H 0.853261 0.331984 -0.084585 0.108 Uiso 1 1 calc R U . . .
H8C H 0.796710 0.423788 -0.141353 0.108 Uiso 1 1 calc R U . . .
C35 C 0.7808(11) 0.1325(8) -0.0295(8) 0.124(5) Uani 1 1 d D U . . .
C38 C 0.9993(14) 0.1059(13) -0.0347(12) 0.104(7) Uani 0.616(14) 1 d D U P A 1
C36 C 0.8333(18) 0.0720(14) -0.0657(12) 0.129(9) Uani 0.616(14) 1 d D U P A 1
C37 C 0.9616(17) 0.0602(14) -0.0779(13) 0.119(8) Uani 0.616(14) 1 d D U P A 1
C41 C 0.943(2) 0.1764(15) -0.0898(11) 0.070(7) Uani 0.384(14) 1 d D U P A 2
C39 C 0.769(2) 0.1549(17) -0.1127(13) 0.121(12) Uani 0.384(14) 1 d D U P A 2
C40 C 0.876(2) 0.195(2) -0.1582(12) 0.128(14) Uani 0.384(14) 1 d D U P A 2

loop_
_atom_site_aniso_label
_atom_site_aniso_U_11
_atom_site_aniso_U_22
_atom_site_aniso_U_33
_atom_site_aniso_U_23
_atom_site_aniso_U_13
_atom_site_aniso_U_12
Pt2 0.02220(10) 0.01989(10) 0.01522(10) -0.00771(8) -0.00400(7) -0.00175(7)
Pt3 0.01865(10) 0.01648(10) 0.02289(11) -0.01229(8) -0.00415(7) -0.00028(7)
Pt1 0.02083(10) 0.02017(10) 0.01841(11) -0.00981(8) -0.00437(7) -0.00207(7)
Mn1 0.0229(4) 0.0215(4) 0.0193(4) -0.0102(3) -0.0045(3) -0.0037(3)
Mn2 0.0196(5) 0.0167(5) 0.0219(6) -0.0105(4) -0.0041(4) -0.0019(4)
P1 0.0234(6) 0.0273(7) 0.0251(7) -0.0161(6) -0.0039(5) -0.0024(5)
P2 0.0264(7) 0.0259(7) 0.0240(7) -0.0109(6) -0.0066(6) 0.0044(5)
P3 0.0346(8) 0.0239(7) 0.0381(9) -0.0097(7) -0.0051(7) -0.0058(6)
F1 0.0345(19) 0.048(2) 0.033(2) -0.0230(17) -0.0007(15) 0.0048(16)
F2 0.0416(19) 0.0360(18) 0.0253(18) -0.0145(15) -0.0088(15) -0.0001(15)
F4 0.047(2) 0.052(2) 0.036(2) -0.0242(19) -0.0181(17) -0.0002(18)
F6 0.0381(18) 0.0317(17) 0.034(2) -0.0182(15) -0.0008(15) -0.0079(14)
F10 0.037(2) 0.064(3) 0.031(2) -0.0254(19) -0.0021(16) -0.0016(18)
F18 0.064(3) 0.0253(18) 0.062(3) -0.0160(19) 0.021(2) -0.0108(18)
O7 0.040(2) 0.029(2) 0.027(2) -0.0124(18) -0.0070(18) 0.0024(17)
O6 0.0261(19) 0.0277(19) 0.029(2) -0.0176(17) -0.0019(16) -0.0084(15)
O5 0.032(2) 0.0227(18) 0.030(2) -0.0145(17) -0.0137(17) 0.0048(16)
F7 0.036(2) 0.101(4) 0.051(3) -0.047(3) -0.0159(19) 0.005(2)
F9 0.036(2) 0.070(3) 0.042(2) -0.035(2) -0.0180(17) 0.0158(19)
F3 0.0263(17) 0.044(2) 0.044(2) -0.0253(18) 0.0000(15) -0.0031(15)
N4 0.028(2) 0.027(2) 0.019(2) -0.0081(19) -0.0026(18) -0.0030(19)
N2 0.037(3) 0.024(2) 0.023(2) -0.009(2) -0.004(2) 0.000(2)
O2 0.033(2) 0.046(2) 0.021(2) -0.0077(19) -0.0053(17) -0.0128(19)
O3 0.0239(19) 0.0271(19) 0.043(3) -0.0221(19) 0.0034(17) -0.0060(15)
N6 0.033(3) 0.034(3) 0.022(2) -0.012(2) -0.006(2) 0.000(2)
F13 0.046(2) 0.083(3) 0.054(3) -0.023(3) -0.009(2) -0.023(2)
N7 0.036(3) 0.0141(19) 0.022(2) -0.0066(17) -0.0037(19) -0.0054(18)
F8 0.039(2) 0.134(5) 0.026(2) -0.031(3) -0.0114(18) 0.026(3)
F14 0.063(3) 0.058(3) 0.071(3) -0.039(3) 0.025(2) -0.023(2)
N5 0.033(2) 0.024(2) 0.022(2) -0.0131(19) -0.0087(19) 0.0068(19)
F5 0.056(2) 0.038(2) 0.057(3) -0.030(2) -0.010(2) -0.0103(18)
O1 0.0220(18) 0.031(2) 0.038(2) -0.0216(19) -0.0051(17) -0.0007(15)
N12 0.022(2) 0.021(2) 0.032(3) -0.0141(19) -0.0081(19) -0.0018(17)
N8 0.021(2) 0.025(2) 0.020(2) -0.0100(18) -0.0062(17) -0.0016(17)
N10 0.016(2) 0.027(2) 0.026(2) -0.0151(19) -0.0003(17) -0.0022(17)
F12 0.061(3) 0.0271(19) 0.078(4) -0.005(2) -0.008(2) 0.0011(19)
O4 0.036(2) 0.055(3) 0.018(2) -0.003(2) -0.0070(18) -0.016(2)
N1 0.029(2) 0.030(2) 0.027(3) -0.017(2) -0.004(2) -0.0019(19)
F11 0.106(4) 0.035(2) 0.078(4) -0.032(2) -0.018(3) 0.006(2)
N3 0.026(2) 0.025(2) 0.025(2) -0.0169(19) -0.0080(18) -0.0023(18)
N9 0.027(2) 0.019(2) 0.027(2) -0.0114(19) -0.0015(19) -0.0051(17)
N11 0.027(2) 0.026(2) 0.026(2) -0.017(2) -0.0089(19) 0.0038(18)
F16 0.099(4) 0.055(3) 0.038(3) -0.013(2) 0.009(3) -0.033(3)
F15 0.069(3) 0.069(3) 0.101(5) -0.020(3) -0.054(3) -0.006(3)
C11 0.027(3) 0.017(2) 0.022(3) -0.009(2) -0.011(2) 0.001(2)
C6 0.029(3) 0.029(3) 0.025(3) -0.012(2) -0.002(2) -0.005(2)
F17 0.073(3) 0.030(2) 0.121(5) -0.031(3) 0.004(3) -0.005(2)
C26 0.022(2) 0.020(2) 0.028(3) -0.013(2) 0.000(2) -0.0043(19)
C16 0.028(3) 0.020(2) 0.020(3) -0.009(2) -0.008(2) -0.001(2)
C31 0.032(3) 0.035(3) 0.046(4) -0.022(3) -0.005(3) 0.007(3)
C17 0.034(3) 0.034(3) 0.022(3) -0.016(2) -0.012(2) 0.000(2)
C1 0.031(3) 0.022(2) 0.019(3) -0.014(2) -0.002(2) -0.004(2)
C18 0.062(4) 0.031(3) 0.029(3) -0.009(3) -0.020(3) 0.005(3)
C5 0.030(3) 0.030(3) 0.042(4) -0.024(3) -0.013(3) 0.008(2)
C7 0.043(4) 0.037(3) 0.032(3) -0.009(3) -0.008(3) -0.006(3)
C34 0.042(4) 0.043(4) 0.040(4) -0.025(3) -0.014(3) 0.018(3)
C27 0.020(2) 0.031(3) 0.037(3) -0.020(3) 0.000(2) -0.006(2)
C2 0.031(3) 0.024(3) 0.034(3) -0.020(2) -0.006(2) 0.002(2)
C32 0.044(4) 0.035(3) 0.044(4) -0.005(3) -0.016(3) 0.001(3)
C12 0.040(3) 0.023(3) 0.024(3) -0.014(2) -0.007(2) 0.000(2)
C4 0.034(3) 0.032(3) 0.034(3) -0.022(3) -0.006(2) -0.001(2)
C3 0.060(4) 0.022(3) 0.032(3) -0.009(3) 0.006(3) -0.008(3)
C19 0.032(3) 0.052(4) 0.024(3) -0.018(3) -0.010(2) 0.001(3)
C14 0.057(4) 0.033(3) 0.060(5) -0.029(3) -0.001(4) -0.003(3)
C21 0.021(2) 0.024(2) 0.020(3) -0.009(2) -0.011(2) 0.004(2)
C22 0.041(3) 0.028(3) 0.035(3) -0.014(3) -0.022(3) 0.009(3)
C29 0.023(3) 0.046(4) 0.063(5) -0.037(4) 0.003(3) -0.011(3)
C20 0.047(4) 0.046(4) 0.030(3) -0.025(3) -0.014(3) 0.012(3)
C15 0.052(4) 0.047(4) 0.056(5) -0.039(4) -0.015(4) 0.016(3)
C33 0.032(4) 0.084(6) 0.074(6) -0.055(5) -0.006(4) 0.004(4)
C28 0.044(4) 0.059(4) 0.039(4) -0.022(4) 0.016(3) -0.029(3)
C30 0.024(3) 0.049(4) 0.076(5) -0.043(4) 0.002(3) -0.006(3)
O8 0.148(7) 0.113(6) 0.050(4) -0.045(4) -0.011(4) -0.034(5)
C23 0.097(7) 0.032(4) 0.064(6) 0.004(4) -0.040(5) -0.015(4)
C24 0.044(4) 0.059(5) 0.073(6) -0.022(4) -0.031(4) 0.026(4)
C13 0.069(5) 0.042(4) 0.041(4) -0.025(3) -0.023(4) 0.008(3)
C9 0.081(6) 0.055(5) 0.043(5) 0.009(4) -0.012(4) -0.035(4)
C10 0.077(6) 0.055(5) 0.047(5) 0.006(4) -0.011(4) 0.014(4)
C25 0.128(8) 0.046(4) 0.040(4) -0.022(4) -0.054(5) 0.031(5)
C8 0.119(8) 0.068(5) 0.019(4) -0.007(4) 0.006(4) -0.028(5)
C35 0.172(12) 0.120(9) 0.117(10) -0.060(8) -0.077(9) -0.032(8)
C38 0.115(13) 0.138(14) 0.110(13) -0.103(12) 0.034(10) -0.049(10)
C36 0.145(15) 0.164(16) 0.133(16) -0.120(14) 0.023(12) -0.035(12)
C37 0.127(14) 0.159(16) 0.127(15) -0.118(13) 0.006(11) -0.017(11)
C41 0.079(13) 0.068(13) 0.060(13) -0.032(11) 0.016(10) -0.008(10)
C39 0.17(2) 0.14(2) 0.074(16) -0.056(15) -0.035(14) -0.027(16)
C40 0.13(2) 0.15(2) 0.12(2) -0.064(16) -0.044(15) -0.015(15)

loop_
_atom_type_symbol
_atom_type_description
_atom_type_scat_dispersion_real
_atom_type_scat_dispersion_imag
_atom_type_scat_source
C C 0.0033 0.0016 'International Tables Vol C Tables 4.2.6.8 and 6.1.1.4'
H H 0.0000 0.0000 'International Tables Vol C Tables 4.2.6.8 and 6.1.1.4'
F F 0.0171 0.0103 'International Tables Vol C Tables 4.2.6.8 and 6.1.1.4'
Mn Mn 0.3368 0.7283 'International Tables Vol C Tables 4.2.6.8 and 6.1.1.4'
N N 0.0061 0.0033 'International Tables Vol C Tables 4.2.6.8 and 6.1.1.4'
O O 0.0106 0.0060 'International Tables Vol C Tables 4.2.6.8 and 6.1.1.4'
P P 0.1023 0.0942 'International Tables Vol C Tables 4.2.6.8 and 6.1.1.4'
Pt Pt -1.7033 8.3905 'International Tables Vol C Tables 4.2.6.8 and 6.1.1.4'

loop_
_geom_angle_atom_site_label_1
_geom_angle_atom_site_label_2
_geom_angle_atom_site_label_3
_geom_angle
_geom_angle_site_symmetry_1
_geom_angle_site_symmetry_3
_geom_angle_publ_flag
N7 Pt2 N8 89.51(18) . . ?
N7 Pt2 N5 177.14(19) . . ?
N8 Pt2 N5 89.01(17) . . ?
N7 Pt2 N6 90.98(18) . . ?
N8 Pt2 N6 176.63(19) . . ?
N5 Pt2 N6 90.63(18) . . ?
N7 Pt2 Mn1 82.15(13) . . ?
N8 Pt2 Mn1 81.86(13) . . ?
N5 Pt2 Mn1 95.21(14) . . ?
N6 Pt2 Mn1 101.50(14) . . ?
N11 Pt3 N12 90.57(18) . . ?
N11 Pt3 N9 177.34(17) . . ?
N12 Pt3 N9 89.03(18) . . ?
N11 Pt3 N10 88.30(18) . . ?
N12 Pt3 N10 177.22(16) . . ?
N9 Pt3 N10 91.99(18) . . ?
N11 Pt3 Mn2 84.63(12) . . ?
N12 Pt3 Mn2 84.67(12) . . ?
N9 Pt3 Mn2 92.71(12) . . ?
N10 Pt3 Mn2 92.70(12) . . ?
N4 Pt1 N3 88.20(18) . . ?
N4 Pt1 N1 89.81(19) . . ?
N3 Pt1 N1 176.88(18) . . ?
N4 Pt1 N2 176.97(18) . . ?
N3 Pt1 N2 94.39(18) . . ?
N1 Pt1 N2 87.67(19) . . ?
N4 Pt1 Mn1 82.59(14) . . ?
N3 Pt1 Mn1 85.61(12) . . ?
N1 Pt1 Mn1 91.75(14) . . ?
N2 Pt1 Mn1 99.17(14) . . ?
O4 Mn1 O2 89.83(17) . . ?
O4 Mn1 O1 107.61(17) . . ?
O2 Mn1 O1 103.69(17) . . ?
O4 Mn1 O3 101.82(18) . . ?
O2 Mn1 O3 109.14(17) . . ?
O1 Mn1 O3 135.47(17) . . ?
O4 Mn1 Pt1 166.84(13) . . ?
O2 Mn1 Pt1 77.12(12) . . ?
O1 Mn1 Pt1 77.66(10) . . ?
O3 Mn1 Pt1 81.20(11) . . ?
O4 Mn1 Pt2 76.12(12) . . ?
O2 Mn1 Pt2 165.95(12) . . ?
O1 Mn1 Pt2 80.79(11) . . ?
O3 Mn1 Pt2 74.64(11) . . ?
Pt1 Mn1 Pt2 116.93(3) . . ?
O5 Mn2 O5 180.0 . 2_566 ?
O5 Mn2 O6 90.27(16) . 2_566 ?
O5 Mn2 O6 89.73(16) 2_566 2_566 ?
O5 Mn2 O6 89.73(16) . . ?
O5 Mn2 O6 90.27(16) 2_566 . ?
O6 Mn2 O6 180.0 2_566 . ?
O5 Mn2 Pt3 83.64(10) . . ?
O5 Mn2 Pt3 96.36(10) 2_566 . ?
O6 Mn2 Pt3 96.28(9) 2_566 . ?
O6 Mn2 Pt3 83.72(9) . . ?
O5 Mn2 Pt3 96.36(10) . 2_566 ?
O5 Mn2 Pt3 83.64(10) 2_566 2_566 ?
O6 Mn2 Pt3 83.72(9) 2_566 2_566 ?
O6 Mn2 Pt3 96.28(9) . 2_566 ?
Pt3 Mn2 Pt3 180.0 . 2_566 ?
F5 P1 F4 91.0(2) . . ?
F5 P1 F1 90.8(2) . . ?
F4 P1 F1 90.6(2) . . ?
F5 P1 F3 90.7(2) . . ?
F4 P1 F3 90.2(2) . . ?
F1 P1 F3 178.3(2) . . ?
F5 P1 F2 89.4(2) . . ?
F4 P1 F2 179.1(2) . . ?
F1 P1 F2 90.24(19) . . ?
F3 P1 F2 88.9(2) . . ?
F5 P1 F6 178.3(2) . . ?
F4 P1 F6 90.7(2) . . ?
F1 P1 F6 89.7(2) . . ?
F3 P1 F6 88.88(19) . . ?
F2 P1 F6 88.96(19) . . ?
F8 P2 F11 90.6(3) . . ?
F8 P2 F7 91.8(2) . . ?
F11 P2 F7 91.1(3) . . ?
F8 P2 F12 92.0(3) . . ?
F11 P2 F12 176.4(3) . . ?
F7 P2 F12 91.4(3) . . ?
F8 P2 F10 178.1(2) . . ?
F11 P2 F10 89.6(3) . . ?
F7 P2 F10 90.1(2) . . ?
F12 P2 F10 87.7(2) . . ?
F8 P2 F9 89.4(2) . . ?
F11 P2 F9 88.6(3) . . ?
F7 P2 F9 178.8(3) . . ?
F12 P2 F9 88.9(2) . . ?
F10 P2 F9 88.7(2) . . ?
F13 P3 F16 89.2(3) . . ?
F13 P3 F15 178.6(3) . . ?
F16 P3 F15 91.8(3) . . ?
F13 P3 F18 91.7(3) . . ?
F16 P3 F18 90.4(2) . . ?
F15 P3 F18 89.3(3) . . ?
F13 P3 F17 89.9(3) . . ?
F16 P3 F17 90.0(3) . . ?
F15 P3 F17 89.0(3) . . ?
F18 P3 F17 178.3(3) . . ?
F13 P3 F14 90.4(3) . . ?
F16 P3 F14 179.1(3) . . ?
F15 P3 F14 88.6(3) . . ?
F18 P3 F14 90.4(2) . . ?
F17 P3 F14 89.2(3) . . ?
C34 O7 C31 104.8(5) . . ?
C26 O6 Mn2 121.4(3) . . ?
C21 O5 Mn2 121.2(3) . . ?
C6 N4 Pt1 124.2(4) . . ?
C6 N4 H4 117.9 . . ?
Pt1 N4 H4 117.9 . . ?
Pt1 N2 H2 109.5 . . ?
Pt1 N2 H2A 109.5 . . ?
H2 N2 H2A 109.5 . . ?
Pt1 N2 H2B 109.5 . . ?
H2 N2 H2B 109.5 . . ?
H2A N2 H2B 109.5 . . ?
C6 O2 Mn1 125.5(4) . . ?
C11 O3 Mn1 126.1(3) . . ?
Pt2 N6 H6 109.5 . . ?
Pt2 N6 H6A 109.5 . . ?
H6 N6 H6A 109.5 . . ?
Pt2 N6 H6B 109.5 . . ?
H6 N6 H6B 109.5 . . ?
H6A N6 H6B 109.5 . . ?
C11 N7 Pt2 125.1(4) . . ?
C11 N7 H7 117.5 . . ?
Pt2 N7 H7 117.5 . . ?
Pt2 N5 H5 109.5 . . ?
Pt2 N5 H5A 109.5 . . ?
H5 N5 H5A 109.5 . . ?
Pt2 N5 H5B 109.5 . . ?
H5 N5 H5B 109.5 . . ?
H5A N5 H5B 109.5 . . ?
C1 O1 Mn1 129.5(3) . . ?
C26 N12 Pt3 126.4(4) . . ?
C26 N12 H12 116.8 . . ?
Pt3 N12 H12 116.8 . . ?
C16 N8 Pt2 126.6(4) . . ?
C16 N8 H8 116.7 . . ?
Pt2 N8 H8 116.7 . . ?
Pt3 N10 H10 109.5 . . ?
Pt3 N10 H10A 109.5 . . ?
H10 N10 H10A 109.5 . . ?
Pt3 N10 H10B 109.5 . . ?
H10 N10 H10B 109.5 . . ?
H10A N10 H10B 109.5 . . ?
C16 O4 Mn1 132.8(4) . . ?
Pt1 N1 H1 109.5 . . ?
Pt1 N1 H1A 109.5 . . ?
H1 N1 H1A 109.5 . . ?
Pt1 N1 H1B 109.5 . . ?
H1 N1 H1B 109.5 . . ?
H1A N1 H1B 109.5 . . ?
C1 N3 Pt1 122.4(4) . . ?
C1 N3 H3 118.8 . . ?
Pt1 N3 H3 118.8 . . ?
Pt3 N9 H9 109.5 . . ?
Pt3 N9 H9A 109.5 . . ?
H9 N9 H9A 109.5 . . ?
Pt3 N9 H9B 109.5 . . ?
H9 N9 H9B 109.5 . . ?
H9A N9 H9B 109.5 . . ?
C21 N11 Pt3 124.9(4) . . ?
C21 N11 H11 117.5 . . ?
Pt3 N11 H11 117.5 . . ?
O3 C11 N7 122.9(5) . . ?
O3 C11 C12 116.6(5) . . ?
N7 C11 C12 120.4(5) . . ?
O2 C6 N4 121.3(5) . . ?
O2 C6 C7 118.3(5) . . ?
N4 C6 C7 120.4(5) . . ?
O6 C26 N12 120.6(5) . . ?
O6 C26 C27 118.1(5) . . ?
N12 C26 C27 121.3(5) . . ?
O4 C16 N8 122.7(5) . . ?
O4 C16 C17 115.1(5) . . ?
N8 C16 C17 122.2(5) . . ?
O7 C31 C32 107.7(5) . . ?
O7 C31 H31 110.2 . . ?
C32 C31 H31 110.2 . . ?
O7 C31 H31A 110.2 . . ?
C32 C31 H31A 110.2 . . ?
H31 C31 H31A 108.5 . . ?
C19 C17 C20 109.9(5) . . ?
C19 C17 C16 112.8(5) . . ?
C20 C17 C16 107.0(4) . . ?
C19 C17 C18 110.3(5) . . ?
C20 C17 C18 109.2(5) . . ?
C16 C17 C18 107.4(5) . . ?
O1 C1 N3 122.5(4) . . ?
O1 C1 C2 117.8(5) . . ?
N3 C1 C2 119.5(5) . . ?
C17 C18 H18 109.5 . . ?
C17 C18 H18A 109.5 . . ?
H18 C18 H18A 109.5 . . ?
C17 C18 H18B 109.5 . . ?
H18 C18 H18B 109.5 . . ?
H18A C18 H18B 109.5 . . ?
C2 C5 H5C 109.5 . . ?
C2 C5 H5D 109.5 . . ?
H5C C5 H5D 109.5 . . ?
C2 C5 H5E 109.5 . . ?
H5C C5 H5E 109.5 . . ?
H5D C5 H5E 109.5 . . ?
C8 C7 C6 109.0(6) . . ?
C8 C7 C9 109.8(7) . . ?
C6 C7 C9 113.3(6) . . ?
C8 C7 C10 109.9(7) . . ?
C6 C7 C10 107.0(6) . . ?
C9 C7 C10 107.8(7) . . ?
O7 C34 C33 104.6(5) . . ?
O7 C34 H34 110.8 . . ?
C33 C34 H34 110.8 . . ?
O7 C34 H34A 110.8 . . ?
C33 C34 H34A 110.8 . . ?
H34 C34 H34A 108.9 . . ?
C28 C27 C26 107.9(5) . . ?
C28 C27 C29 110.7(6) . . ?
C26 C27 C29 113.0(5) . . ?
C28 C27 C30 110.4(6) . . ?
C26 C27 C30 106.2(5) . . ?
C29 C27 C30 108.6(5) . . ?
C3 C2 C1 105.8(5) . . ?
C3 C2 C4 110.3(5) . . ?
C1 C2 C4 112.8(5) . . ?
C3 C2 C5 109.6(5) . . ?
C1 C2 C5 109.7(4) . . ?
C4 C2 C5 108.6(5) . . ?
C31 C32 C33 105.0(6) . . ?
C31 C32 H32 110.8 . . ?
C33 C32 H32 110.8 . . ?
C31 C32 H32A 110.8 . . ?
C33 C32 H32A 110.8 . . ?
H32 C32 H32A 108.8 . . ?
C15 C12 C14 109.0(5) . . ?
C15 C12 C13 110.9(6) . . ?
C14 C12 C13 108.6(6) . . ?
C15 C12 C11 110.1(5) . . ?
C14 C12 C11 112.4(5) . . ?
C13 C12 C11 105.9(4) . . ?
C2 C4 H4A 109.5 . . ?
C2 C4 H4B 109.5 . . ?
H4A C4 H4B 109.5 . . ?
C2 C4 H4C 109.5 . . ?
H4A C4 H4C 109.5 . . ?
H4B C4 H4C 109.5 . . ?
C2 C3 H3A 109.5 . . ?
C2 C3 H3B 109.5 . . ?
H3A C3 H3B 109.5 . . ?
C2 C3 H3C 109.5 . . ?
H3A C3 H3C 109.5 . . ?
H3B C3 H3C 109.5 . . ?
C17 C19 H19 109.5 . . ?
C17 C19 H19A 109.5 . . ?
H19 C19 H19A 109.5 . . ?
C17 C19 H19B 109.5 . . ?
H19 C19 H19B 109.5 . . ?
H19A C19 H19B 109.5 . . ?
C12 C14 H14 109.5 . . ?
C12 C14 H14A 109.5 . . ?
H14 C14 H14A 109.5 . . ?
C12 C14 H14B 109.5 . . ?
H14 C14 H14B 109.5 . . ?
H14A C14 H14B 109.5 . . ?
O5 C21 N11 122.6(5) . . ?
O5 C21 C22 117.1(4) . . ?
N11 C21 C22 120.3(5) . . ?
C25 C22 C23 110.0(7) . . ?
C25 C22 C24 110.4(7) . . ?
C23 C22 C24 110.1(6) . . ?
C25 C22 C21 113.3(5) . . ?
C23 C22 C21 107.2(5) . . ?
C24 C22 C21 105.8(6) . . ?
C27 C29 H29 109.5 . . ?
C27 C29 H29A 109.5 . . ?
H29 C29 H29A 109.5 . . ?
C27 C29 H29B 109.5 . . ?
H29 C29 H29B 109.5 . . ?
H29A C29 H29B 109.5 . . ?
C17 C20 H20 109.5 . . ?
C17 C20 H20A 109.5 . . ?
H20 C20 H20A 109.5 . . ?
C17 C20 H20B 109.5 . . ?
H20 C20 H20B 109.5 . . ?
H20A C20 H20B 109.5 . . ?
C12 C15 H15 109.5 . . ?
C12 C15 H15A 109.5 . . ?
H15 C15 H15A 109.5 . . ?
C12 C15 H15B 109.5 . . ?
H15 C15 H15B 109.5 . . ?
H15A C15 H15B 109.5 . . ?
C34 C33 C32 102.1(5) . . ?
C34 C33 H33 111.3 . . ?
C32 C33 H33 111.3 . . ?
C34 C33 H33A 111.3 . . ?
C32 C33 H33A 111.3 . . ?
H33 C33 H33A 109.2 . . ?
C27 C28 H28 109.5 . . ?
C27 C28 H28A 109.5 . . ?
H28 C28 H28A 109.5 . . ?
C27 C28 H28B 109.5 . . ?
H28 C28 H28B 109.5 . . ?
H28A C28 H28B 109.5 . . ?
C27 C30 H30 109.5 . . ?
C27 C30 H30A 109.5 . . ?
H30 C30 H30A 109.5 . . ?
C27 C30 H30B 109.5 . . ?
H30 C30 H30B 109.5 . . ?
H30A C30 H30B 109.5 . . ?
C41 O8 C35 95.4(13) . . ?
C35 O8 C38 118.6(9) . . ?
C22 C23 H23 109.5 . . ?
C22 C23 H23A 109.5 . . ?
H23 C23 H23A 109.5 . . ?
C22 C23 H23B 109.5 . . ?
H23 C23 H23B 109.5 . . ?
H23A C23 H23B 109.5 . . ?
C22 C24 H24 109.5 . . ?
C22 C24 H24A 109.5 . . ?
H24 C24 H24A 109.5 . . ?
C22 C24 H24B 109.5 . . ?
H24 C24 H24B 109.5 . . ?
H24A C24 H24B 109.5 . . ?
C12 C13 H13 109.5 . . ?
C12 C13 H13A 109.5 . . ?
H13 C13 H13A 109.5 . . ?
C12 C13 H13B 109.5 . . ?
H13 C13 H13B 109.5 . . ?
H13A C13 H13B 109.5 . . ?
C7 C9 H9C 109.5 . . ?
C7 C9 H9D 109.5 . . ?
H9C C9 H9D 109.5 . . ?
C7 C9 H9E 109.5 . . ?
H9C C9 H9E 109.5 . . ?
H9D C9 H9E 109.5 . . ?
C7 C10 H10C 109.5 . . ?
C7 C10 H10D 109.5 . . ?
H10C C10 H10D 109.5 . . ?
C7 C10 H10E 109.5 . . ?
H10C C10 H10E 109.5 . . ?
H10D C10 H10E 109.5 . . ?
C22 C25 H25 109.5 . . ?
C22 C25 H25A 109.5 . . ?
H25 C25 H25A 109.5 . . ?
C22 C25 H25B 109.5 . . ?
H25 C25 H25B 109.5 . . ?
H25A C25 H25B 109.5 . . ?
C7 C8 H8A 109.5 . . ?
C7 C8 H8B 109.5 . . ?
H8A C8 H8B 109.5 . . ?
C7 C8 H8C 109.5 . . ?
H8A C8 H8C 109.5 . . ?
H8B C8 H8C 109.5 . . ?
O8 C35 C39 116.9(13) . . ?
O8 C35 C36 95.1(12) . . ?
C37 C38 O8 104.5(12) . . ?
C37 C36 C35 118.9(15) . . ?
C38 C37 C36 102.1(13) . . ?
O8 C41 C40 121.9(18) . . ?
C35 C39 C40 105.5(16) . . ?
C39 C40 C41 98.8(17) . . ?

loop_
_geom_bond_atom_site_label_1
_geom_bond_atom_site_label_2
_geom_bond_distance
_geom_bond_site_symmetry_2
_geom_bond_publ_flag
Pt2 N7 1.999(4) . ?
Pt2 N8 2.000(4) . ?
Pt2 N5 2.050(4) . ?
Pt2 N6 2.077(5) . ?
Pt2 Mn1 3.0176(8) . ?
Pt3 N11 1.999(4) . ?
Pt3 N12 2.000(5) . ?
Pt3 N9 2.047(4) . ?
Pt3 N10 2.065(4) . ?
Pt3 Mn2 2.62666(18) . ?
Pt1 N4 2.000(5) . ?
Pt1 N3 2.021(4) . ?
Pt1 N1 2.050(4) . ?
Pt1 N2 2.064(5) . ?
Pt1 Mn1 2.8639(8) . ?
Mn1 O4 2.032(4) . ?
Mn1 O2 2.076(4) . ?
Mn1 O1 2.093(4) . ?
Mn1 O3 2.108(4) . ?
Mn2 O5 2.117(4) . ?
Mn2 O5 2.117(4) 2_566 ?
Mn2 O6 2.132(4) 2_566 ?
Mn2 O6 2.132(4) . ?
P1 F5 1.577(4) . ?
P1 F4 1.580(4) . ?
P1 F1 1.598(4) . ?
P1 F3 1.608(3) . ?
P1 F2 1.608(4) . ?
P1 F6 1.613(3) . ?
P2 F8 1.559(4) . ?
P2 F11 1.574(4) . ?
P2 F7 1.579(4) . ?
P2 F12 1.581(4) . ?
P2 F10 1.610(4) . ?
P2 F9 1.610(4) . ?
P3 F13 1.564(5) . ?
P3 F16 1.578(5) . ?
P3 F15 1.579(5) . ?
P3 F18 1.589(4) . ?
P3 F17 1.600(4) . ?
P3 F14 1.610(5) . ?
O7 C34 1.446(7) . ?
O7 C31 1.446(7) . ?
O6 C26 1.264(6) . ?
O5 C21 1.253(6) . ?
N4 C6 1.306(7) . ?
N4 H4 0.8800 . ?
N2 H2 0.9100 . ?
N2 H2A 0.9100 . ?
N2 H2B 0.9100 . ?
O2 C6 1.268(7) . ?
O3 C11 1.280(6) . ?
N6 H6 0.9100 . ?
N6 H6A 0.9100 . ?
N6 H6B 0.9100 . ?
N7 C11 1.290(7) . ?
N7 H7 0.8800 . ?
N5 H5 0.9100 . ?
N5 H5A 0.9100 . ?
N5 H5B 0.9100 . ?
O1 C1 1.277(6) . ?
N12 C26 1.323(7) . ?
N12 H12 0.8800 . ?
N8 C16 1.283(7) . ?
N8 H8 0.8800 . ?
N10 H10 0.9100 . ?
N10 H10A 0.9100 . ?
N10 H10B 0.9100 . ?
O4 C16 1.278(7) . ?
N1 H1 0.9100 . ?
N1 H1A 0.9100 . ?
N1 H1B 0.9100 . ?
N3 C1 1.304(7) . ?
N3 H3 0.8800 . ?
N9 H9 0.9100 . ?
N9 H9A 0.9100 . ?
N9 H9B 0.9100 . ?
N11 C21 1.310(6) . ?
N11 H11 0.8800 . ?
C11 C12 1.535(7) . ?
C6 C7 1.516(8) . ?
C26 C27 1.513(7) . ?
C16 C17 1.540(7) . ?
C31 C32 1.494(9) . ?
C31 H31 0.9900 . ?
C31 H31A 0.9900 . ?
C17 C19 1.522(8) . ?
C17 C20 1.526(8) . ?
C17 C18 1.545(8) . ?
C1 C2 1.531(7) . ?
C18 H18 0.9800 . ?
C18 H18A 0.9800 . ?
C18 H18B 0.9800 . ?
C5 C2 1.545(8) . ?
C5 H5C 0.9800 . ?
C5 H5D 0.9800 . ?
C5 H5E 0.9800 . ?
C7 C8 1.496(10) . ?
C7 C9 1.537(11) . ?
C7 C10 1.557(10) . ?
C34 C33 1.508(11) . ?
C34 H34 0.9900 . ?
C34 H34A 0.9900 . ?
C27 C28 1.504(9) . ?
C27 C29 1.528(8) . ?
C27 C30 1.547(8) . ?
C2 C3 1.520(8) . ?
C2 C4 1.541(8) . ?
C32 C33 1.544(9) . ?
C32 H32 0.9900 . ?
C32 H32A 0.9900 . ?
C12 C15 1.516(9) . ?
C12 C14 1.521(9) . ?
C12 C13 1.523(9) . ?
C4 H4A 0.9800 . ?
C4 H4B 0.9800 . ?
C4 H4C 0.9800 . ?
C3 H3A 0.9800 . ?
C3 H3B 0.9800 . ?
C3 H3C 0.9800 . ?
C19 H19 0.9800 . ?
C19 H19A 0.9800 . ?
C19 H19B 0.9800 . ?
C14 H14 0.9800 . ?
C14 H14A 0.9800 . ?
C14 H14B 0.9800 . ?
C21 C22 1.540(7) . ?
C22 C25 1.513(9) . ?
C22 C23 1.525(10) . ?
C22 C24 1.532(10) . ?
C29 H29 0.9800 . ?
C29 H29A 0.9800 . ?
C29 H29B 0.9800 . ?
C20 H20 0.9800 . ?
C20 H20A 0.9800 . ?
C20 H20B 0.9800 . ?
C15 H15 0.9800 . ?
C15 H15A 0.9800 . ?
C15 H15B 0.9800 . ?
C33 H33 0.9900 . ?
C33 H33A 0.9900 . ?
C28 H28 0.9800 . ?
C28 H28A 0.9800 . ?
C28 H28B 0.9800 . ?
C30 H30 0.9800 . ?
C30 H30A 0.9800 . ?
C30 H30B 0.9800 . ?
O8 C41 1.384(16) . ?
O8 C35 1.465(12) . ?
O8 C38 1.510(15) . ?
C23 H23 0.9800 . ?
C23 H23A 0.9800 . ?
C23 H23B 0.9800 . ?
C24 H24 0.9800 . ?
C24 H24A 0.9800 . ?
C24 H24B 0.9800 . ?
C13 H13 0.9800 . ?
C13 H13A 0.9800 . ?
C13 H13B 0.9800 . ?
C9 H9C 0.9800 . ?
C9 H9D 0.9800 . ?
C9 H9E 0.9800 . ?
C10 H10C 0.9800 . ?
C10 H10D 0.9800 . ?
C10 H10E 0.9800 . ?
C25 H25 0.9800 . ?
C25 H25A 0.9800 . ?
C25 H25B 0.9800 . ?
C8 H8A 0.9800 . ?
C8 H8B 0.9800 . ?
C8 H8C 0.9800 . ?
C35 C39 1.468(17) . ?
C35 C36 1.513(15) . ?
C38 C37 1.496(15) . ?
C36 C37 1.500(17) . ?
C41 C40 1.506(18) . ?
C39 C40 1.472(19) . ?

loop_
_geom_torsion_atom_site_label_1
_geom_torsion_atom_site_label_2
_geom_torsion_atom_site_label_3
_geom_torsion_atom_site_label_4
_geom_torsion
_geom_torsion_site_symmetry_1
_geom_torsion_site_symmetry_2
_geom_torsion_site_symmetry_3
_geom_torsion_site_symmetry_4
_geom_torsion_publ_flag
Mn1 O3 C11 N7 -35.4(7) . . . . ?
Mn1 O3 C11 C12 142.1(4) . . . . ?
Pt2 N7 C11 O3 8.9(8) . . . . ?
Pt2 N7 C11 C12 -168.6(4) . . . . ?
Mn1 O2 C6 N4 28.6(8) . . . . ?
Mn1 O2 C6 C7 -151.2(4) . . . . ?
Pt1 N4 C6 O2 1.0(8) . . . . ?
Pt1 N4 C6 C7 -179.2(4) . . . . ?
Mn2 O6 C26 N12 16.5(7) . . . . ?
Mn2 O6 C26 C27 -162.7(4) . . . . ?
Pt3 N12 C26 O6 -1.1(8) . . . . ?
Pt3 N12 C26 C27 178.1(4) . . . . ?
Mn1 O4 C16 N8 0.8(8) . . . . ?
Mn1 O4 C16 C17 -178.1(4) . . . . ?
Pt2 N8 C16 O4 -0.7(7) . . . . ?
Pt2 N8 C16 C17 178.1(3) . . . . ?
C34 O7 C31 C32 -28.6(7) . . . . ?
O4 C16 C17 C19 -178.1(5) . . . . ?
N8 C16 C17 C19 3.0(7) . . . . ?
O4 C16 C17 C20 60.9(6) . . . . ?
N8 C16 C17 C20 -118.0(6) . . . . ?
O4 C16 C17 C18 -56.3(6) . . . . ?
N8 C16 C17 C18 124.8(6) . . . . ?
Mn1 O1 C1 N3 -19.0(8) . . . . ?
Mn1 O1 C1 C2 155.5(4) . . . . ?
Pt1 N3 C1 O1 18.1(8) . . . . ?
Pt1 N3 C1 C2 -156.2(4) . . . . ?
O2 C6 C7 C8 -59.5(8) . . . . ?
N4 C6 C7 C8 120.7(7) . . . . ?
O2 C6 C7 C9 178.0(6) . . . . ?
N4 C6 C7 C9 -1.9(9) . . . . ?
O2 C6 C7 C10 59.3(8) . . . . ?
N4 C6 C7 C10 -120.5(7) . . . . ?
C31 O7 C34 C33 40.5(6) . . . . ?
O6 C26 C27 C28 -58.8(7) . . . . ?
N12 C26 C27 C28 122.0(6) . . . . ?
O6 C26 C27 C29 178.5(5) . . . . ?
N12 C26 C27 C29 -0.7(8) . . . . ?
O6 C26 C27 C30 59.6(7) . . . . ?
N12 C26 C27 C30 -119.7(6) . . . . ?
O1 C1 C2 C3 -93.4(6) . . . . ?
N3 C1 C2 C3 81.2(6) . . . . ?
O1 C1 C2 C4 146.0(5) . . . . ?
N3 C1 C2 C4 -39.4(7) . . . . ?
O1 C1 C2 C5 24.8(7) . . . . ?
N3 C1 C2 C5 -160.7(5) . . . . ?
O7 C31 C32 C33 5.8(8) . . . . ?
O3 C11 C12 C15 40.2(7) . . . . ?
N7 C11 C12 C15 -142.2(6) . . . . ?
O3 C11 C12 C14 161.9(5) . . . . ?
N7 C11 C12 C14 -20.5(7) . . . . ?
O3 C11 C12 C13 -79.7(6) . . . . ?
N7 C11 C12 C13 97.9(6) . . . . ?
Mn2 O5 C21 N11 12.0(7) . . . . ?
Mn2 O5 C21 C22 -167.1(4) . . . . ?
Pt3 N11 C21 O5 4.4(8) . . . . ?
Pt3 N11 C21 C22 -176.5(4) . . . . ?
O5 C21 C22 C25 171.7(7) . . . . ?
N11 C21 C22 C25 -7.4(9) . . . . ?
O5 C21 C22 C23 50.2(8) . . . . ?
N11 C21 C22 C23 -128.9(7) . . . . ?
O5 C21 C22 C24 -67.2(7) . . . . ?
N11 C21 C22 C24 113.7(6) . . . . ?
O7 C34 C33 C32 -35.7(7) . . . . ?
C31 C32 C33 C34 17.9(8) . . . . ?
C41 O8 C35 C39 -4.4(14) . . . . ?
C38 O8 C35 C36 -0.3(12) . . . . ?
C35 O8 C38 C37 5.6(19) . . . . ?
O8 C35 C36 C37 -5.7(15) . . . . ?
O8 C38 C37 C36 -8(2) . . . . ?
C35 C36 C37 C38 9(2) . . . . ?
C35 O8 C41 C40 12(2) . . . . ?
O8 C35 C39 C40 -3.4(18) . . . . ?
C35 C39 C40 C41 9(2) . . . . ?
O8 C41 C40 C39 -14(3) . . . . ?
